data_7152835
loop_
_publ_author_name
'Gautam, Lekh Nath'
'Wang, Qiaoyi'
'Akhmedov, Novruz G.'
'Petersen, Jeffrey L.'
'Shi, Xiaodong'

_publ_section_title
;
 Stereoselective synthesis of N-heterocycles through amine addition to
 nitroalkenes.
;
_journal_issue 12
_journal_name_full 'Organic &amp; biomolecular chemistry'
_journal_page_first 1917
_journal_page_last 1920
_journal_paper_doi 10.1039/c3ob27452g
_journal_volume 11
_journal_year 2013
_chemical_formula_sum 'C16 H20 N2 O'
_chemical_formula_weight 256.34
_chemical_name_systematic
;
?
;
_space_group_IT_number 14
_symmetry_cell_setting monoclinic
_symmetry_space_group_name_Hall '-P 2ybc'
_symmetry_space_group_name_H-M 'P 1 21/c 1'
_atom_sites_solution_hydrogens geom
_atom_sites_solution_primary direct
_atom_sites_solution_secondary difmap
_audit_creation_method SHELXL-97
_cell_angle_alpha 90.00
_cell_angle_beta 96.019(1)
_cell_angle_gamma 90.00
_cell_formula_units_Z 4
_cell_length_a 5.7374(5)
_cell_length_b 15.8715(13)
_cell_length_c 15.0804(13)
_cell_measurement_reflns_used 6994
_cell_measurement_temperature 293(2)
_cell_measurement_theta_max 27.51
_cell_measurement_theta_min 2.56
_cell_volume 1365.7(2)
_computing_structure_refinement 'SHELXL-97 (Sheldrick, 1997)'
_computing_structure_solution 'SHELXS-97 (Sheldrick, 1990)'
_diffrn_ambient_temperature 293(2)
_diffrn_measured_fraction_theta_full 0.961
_diffrn_measured_fraction_theta_max 0.961
_diffrn_radiation_monochromator graphite
_diffrn_radiation_source 'fine-focus sealed tube'
_diffrn_radiation_type MoK\a
_diffrn_radiation_wavelength 0.71073
_diffrn_reflns_av_R_equivalents 0.0359
_diffrn_reflns_av_sigmaI/netI 0.0416
_diffrn_reflns_limit_h_max 6
_diffrn_reflns_limit_h_min -7
_diffrn_reflns_limit_k_max 20
_diffrn_reflns_limit_k_min -20
_diffrn_reflns_limit_l_max 19
_diffrn_reflns_limit_l_min -19
_diffrn_reflns_number 8860
_diffrn_reflns_theta_full 27.51
_diffrn_reflns_theta_max 27.51
_diffrn_reflns_theta_min 2.90
_diffrn_standards_decay_% 0
_exptl_absorpt_coefficient_mu 0.079
_exptl_absorpt_correction_T_max 0.9678
_exptl_absorpt_correction_T_min 0.9573
_exptl_absorpt_correction_type empirical
_exptl_absorpt_process_details SADABS
_exptl_crystal_colour colorless
_exptl_crystal_density_diffrn 1.247
_exptl_crystal_density_method 'not measured'
_exptl_crystal_F_000 552
_exptl_crystal_size_max 0.56
_exptl_crystal_size_mid 0.46
_exptl_crystal_size_min 0.42
_refine_diff_density_max 0.293
_refine_diff_density_min -0.213
_refine_diff_density_rms 0.053
_refine_ls_extinction_method none
_refine_ls_goodness_of_fit_ref 1.056
_refine_ls_hydrogen_treatment refU
_refine_ls_matrix_type full
_refine_ls_number_parameters 172
_refine_ls_number_reflns 3027
_refine_ls_number_restraints 0
_refine_ls_restrained_S_all 1.056
_refine_ls_R_factor_all 0.0653
_refine_ls_R_factor_gt 0.0587
_refine_ls_shift/su_max 0.000
_refine_ls_shift/su_mean 0.000
_refine_ls_structure_factor_coef Fsqd
_refine_ls_weighting_details 'calc w=1/[\s^2^(Fo^2^)+(0.1026P)^2^+0.1718P] where P=(Fo^2^+2Fc^2^)/3'
_refine_ls_weighting_scheme calc
_refine_ls_wR_factor_gt 0.1664
_refine_ls_wR_factor_ref 0.1734
_reflns_number_gt 2530
_reflns_number_total 3027
_reflns_threshold_expression >2sigma(I)
_cod_data_source_file c3ob27452g.txt
_cod_data_source_block xs47ccd
_cod_original_sg_symbol_H-M P21/c
_cod_database_code 7152835

loop_
_symmetry_equiv_pos_as_xyz
'x, y, z'
'-x, y+1/2, -z+1/2'
'-x, -y, -z'
'x, -y-1/2, z-1/2'

loop_
_atom_site_label
_atom_site_type_symbol
_atom_site_fract_x
_atom_site_fract_y
_atom_site_fract_z
_atom_site_U_iso_or_equiv
_atom_site_adp_type
_atom_site_occupancy
_atom_site_symmetry_multiplicity
_atom_site_calc_flag
_atom_site_refinement_flags
O1 O -0.4573(2) 0.47183(8) 0.38897(8) 0.0613(3) Uani 1 1 d .
N1 N -0.2576(2) 0.41665(8) 0.51614(8) 0.0475(3) Uani 1 1 d .
H1 H -0.3413 0.4380 0.5546 0.057 Uiso 1 1 calc R
N2 N 0.16927(19) 0.25748(7) 0.62202(7) 0.0408(3) Uani 1 1 d .
C1 C -0.3009(3) 0.42786(10) 0.42736(10) 0.0485(4) Uani 1 1 d .
C2 C -0.1210(3) 0.37642(11) 0.38255(10) 0.0538(4) Uani 1 1 d .
H2A H -0.1912 0.3497 0.3283 0.065 Uiso 1 1 calc R
H2B H 0.0101 0.4110 0.3689 0.065 Uiso 1 1 calc R
C3 C -0.0467(2) 0.31187(10) 0.45426(9) 0.0444(3) Uani 1 1 d .
H3 H -0.1767 0.2717 0.4538 0.053 Uiso 1 1 calc R
C4 C 0.1749(2) 0.25932(9) 0.45765(9) 0.0457(3) Uani 1 1 d .
H4A H 0.3122 0.2953 0.4610 0.055 Uiso 1 1 calc R
H4B H 0.1730 0.2242 0.4049 0.055 Uiso 1 1 calc R
C5 C 0.1781(2) 0.20514(9) 0.54099(9) 0.0426(3) Uani 1 1 d .
H5 H 0.0384 0.1692 0.5346 0.051 Uiso 1 1 calc R
C6 C 0.3908(3) 0.14890(10) 0.56554(11) 0.0498(4) Uani 1 1 d .
H6A H 0.5317 0.1744 0.5472 0.060 Uiso 1 1 calc R
H6B H 0.3690 0.0941 0.5375 0.060 Uiso 1 1 calc R
C7 C 0.4061(3) 0.14117(10) 0.66741(11) 0.0540(4) Uani 1 1 d .
H7A H 0.3870 0.0830 0.6851 0.065 Uiso 1 1 calc R
H7B H 0.5560 0.1617 0.6948 0.065 Uiso 1 1 calc R
C8 C 0.2054(3) 0.19571(10) 0.69447(10) 0.0507(4) Uani 1 1 d .
H8A H 0.0654 0.1623 0.6986 0.061 Uiso 1 1 calc R
H8B H 0.2488 0.2232 0.7512 0.061 Uiso 1 1 calc R
C9 C -0.0470(2) 0.30746(9) 0.62145(9) 0.0407(3) Uani 1 1 d .
H9 H -0.1821 0.2694 0.6140 0.049 Uiso 1 1 calc R
C10 C -0.0510(2) 0.36381(9) 0.53930(9) 0.0411(3) Uani 1 1 d .
H10 H 0.0880 0.4000 0.5459 0.049 Uiso 1 1 calc R
C11 C -0.0538(2) 0.35695(8) 0.70766(9) 0.0409(3) Uani 1 1 d .
C12 C -0.2438(3) 0.34891(10) 0.75632(10) 0.0509(4) Uani 1 1 d .
H12 H -0.3671 0.3136 0.7356 0.061 Uiso 1 1 calc R
C13 C -0.2537(3) 0.39262(12) 0.83562(11) 0.0609(4) Uani 1 1 d .
H13 H -0.3814 0.3859 0.8681 0.073 Uiso 1 1 calc R
C14 C -0.0739(4) 0.44590(11) 0.86582(11) 0.0636(5) Uani 1 1 d .
H14 H -0.0794 0.4752 0.9190 0.076 Uiso 1 1 calc R
C15 C 0.1148(3) 0.45574(11) 0.81703(12) 0.0608(4) Uani 1 1 d .
H15 H 0.2352 0.4925 0.8369 0.073 Uiso 1 1 calc R
C16 C 0.1257(3) 0.41110(10) 0.73865(11) 0.0512(4) Uani 1 1 d .
H16 H 0.2545 0.4175 0.7066 0.061 Uiso 1 1 calc R

loop_
_atom_site_aniso_label
_atom_site_aniso_U_11
_atom_site_aniso_U_22
_atom_site_aniso_U_33
_atom_site_aniso_U_23
_atom_site_aniso_U_13
_atom_site_aniso_U_12
O1 0.0683(7) 0.0712(8) 0.0438(6) 0.0047(5) 0.0025(5) 0.0208(6)
N1 0.0530(6) 0.0546(7) 0.0352(6) -0.0015(5) 0.0062(5) 0.0094(5)
N2 0.0469(6) 0.0404(6) 0.0352(6) -0.0016(4) 0.0049(4) 0.0000(5)
C1 0.0552(8) 0.0512(8) 0.0388(7) 0.0017(6) 0.0040(6) 0.0034(6)
C2 0.0645(9) 0.0619(10) 0.0353(7) 0.0003(6) 0.0065(6) 0.0103(7)
C3 0.0489(7) 0.0501(8) 0.0344(7) -0.0022(5) 0.0055(5) 0.0011(6)
C4 0.0521(7) 0.0480(8) 0.0380(7) -0.0038(6) 0.0093(6) 0.0013(6)
C5 0.0450(6) 0.0420(7) 0.0412(7) -0.0052(5) 0.0069(5) -0.0033(5)
C6 0.0502(7) 0.0470(8) 0.0522(9) -0.0049(6) 0.0055(6) 0.0018(6)
C7 0.0632(8) 0.0456(8) 0.0523(9) 0.0020(6) 0.0018(7) 0.0032(7)
C8 0.0625(8) 0.0479(8) 0.0418(8) 0.0031(6) 0.0069(6) -0.0005(6)
C9 0.0418(6) 0.0434(7) 0.0370(7) -0.0029(5) 0.0044(5) -0.0053(5)
C10 0.0448(6) 0.0433(7) 0.0352(7) -0.0018(5) 0.0038(5) 0.0001(5)
C11 0.0471(6) 0.0420(7) 0.0332(6) 0.0012(5) 0.0028(5) 0.0036(5)
C12 0.0503(7) 0.0570(9) 0.0461(8) -0.0030(6) 0.0079(6) 0.0017(6)
C13 0.0639(9) 0.0730(11) 0.0480(9) -0.0021(8) 0.0157(7) 0.0170(8)
C14 0.0875(12) 0.0599(10) 0.0412(8) -0.0133(7) -0.0040(8) 0.0265(9)
C15 0.0717(10) 0.0490(9) 0.0578(10) -0.0087(7) -0.0117(8) -0.0001(7)
C16 0.0536(8) 0.0521(8) 0.0474(8) -0.0004(6) 0.0030(6) -0.0048(6)

loop_
_atom_type_symbol
_atom_type_description
_atom_type_scat_dispersion_real
_atom_type_scat_dispersion_imag
_atom_type_scat_source
C C 0.0033 0.0016 'International Tables Vol C Tables 4.2.6.8 and 6.1.1.4'
H H 0.0000 0.0000 'International Tables Vol C Tables 4.2.6.8 and 6.1.1.4'
N N 0.0061 0.0033 'International Tables Vol C Tables 4.2.6.8 and 6.1.1.4'
O O 0.0106 0.0060 'International Tables Vol C Tables 4.2.6.8 and 6.1.1.4'

loop_
_geom_angle_atom_site_label_1
_geom_angle_atom_site_label_2
_geom_angle_atom_site_label_3
_geom_angle
C1 N1 C10 111.90(11)
C8 N2 C9 114.71(11)
C8 N2 C5 103.00(11)
C9 N2 C5 113.49(10)
O1 C1 N1 126.22(14)
O1 C1 C2 125.95(14)
N1 C1 C2 107.82(12)
C3 C2 C1 101.40(12)
C4 C3 C2 124.52(12)
C4 C3 C10 110.84(11)
C2 C3 C10 101.89(12)
C3 C4 C5 106.01(11)
N2 C5 C4 111.45(11)
N2 C5 C6 102.91(11)
C4 C5 C6 118.10(11)
C5 C6 C7 104.48(12)
C8 C7 C6 104.83(12)
N2 C8 C7 103.37(12)
N2 C9 C11 111.71(10)
N2 C9 C10 105.15(10)
C11 C9 C10 113.03(11)
N1 C10 C9 118.18(11)
N1 C10 C3 101.12(10)
C9 C10 C3 111.42(11)
C12 C11 C16 118.57(14)
C12 C11 C9 119.85(13)
C16 C11 C9 121.57(12)
C11 C12 C13 121.11(15)
C14 C13 C12 119.73(15)
C13 C14 C15 119.76(15)
C14 C15 C16 120.35(16)
C11 C16 C15 120.45(15)

loop_
_geom_bond_atom_site_label_1
_geom_bond_atom_site_label_2
_geom_bond_distance
O1 C1 1.2321(19)
N1 C1 1.3476(19)
N1 C10 1.4639(17)
N2 C8 1.4664(18)
N2 C9 1.4721(17)
N2 C5 1.4828(16)
C1 C2 1.528(2)
C2 C3 1.518(2)
C3 C4 1.5173(19)
C3 C10 1.5269(18)
C4 C5 1.5213(19)
C5 C6 1.5259(19)
C6 C7 1.535(2)
C7 C8 1.530(2)
C9 C11 1.5229(18)
C9 C10 1.5261(18)
C11 C12 1.382(2)
C11 C16 1.385(2)
C12 C13 1.389(2)
C13 C14 1.374(3)
C14 C15 1.380(3)
C15 C16 1.385(2)
